data_7130769
loop_
_publ_author_name
'Rkein, Batoul'
'Coffinier, Romain'
'Powderly, Marian'
'Manneveau, Maxime'
'Sanselme, Morgane'
'Durandetti, Muriel'
'Sebban, Muriel'
'Hamdoun, Ghanem'
'Oulyadi, Hassan'
'Harrowven, David'
'Legros, Julien'
'Chataigner, Isabelle'

_publ_section_title
;
 High Pressure promoted Dearomatization of Nitroarenes by [4+2]
 Cycloadditions with Silyloxydienes
;
_journal_name_full 'Chemical Communications'
_journal_paper_doi 10.1039/D2CC04778K
_journal_year 2022
_chemical_absolute_configuration syn
_chemical_compound_source 'synthesis as described'
_chemical_formula_moiety 'C15 H16 N2 O4'
_chemical_formula_sum 'C15 H16 N2 O4'
_chemical_formula_weight 288.3
_space_group_IT_number 19
_space_group_name_Hall 'P 2ac 2ab'
_space_group_name_H-M_alt 'P 21 21 21'
_symmetry_cell_setting orthorhombic
_symmetry_Int_Tables_number 19
_symmetry_space_group_name_Hall 'P 2ac 2ab'
_symmetry_space_group_name_H-M 'P 21 21 21'
_atom_sites_solution_hydrogens geom
_atom_sites_solution_primary direct
_atom_sites_solution_secondary difmap
_audit_conform_dict_location ftp://ftp.iucr.org/pub/cif_core.dic
_audit_conform_dict_name cif_core.dic
_audit_conform_dict_version 2.4
_audit_creation_date 2020-11-30T16:43:27-00:00
_audit_creation_method 'WinGX routine CIF_UPDATE'
_audit_update_record
;
2022-08-08 deposited with the CCDC.	2022-09-26 downloaded from the CCDC.
;
_cell_angle_alpha 90
_cell_angle_beta 90
_cell_angle_gamma 90
_cell_formula_units_Z 4
_cell_length_a 7.4616(11)
_cell_length_b 8.6131(13)
_cell_length_c 21.565(3)
_cell_measurement_reflns_used 1738
_cell_measurement_temperature 293(2)
_cell_measurement_theta_max 23.3
_cell_measurement_theta_min 1.89
_cell_measurement_wavelength 0.71073
_cell_volume 1385.9(4)
_computing_molecular_graphics 'Ortep-3 for Windows (Farrugia, 1997)'
_computing_publication_material 'WinGX publication routines (Farrugia, 1999)'
_computing_structure_refinement 'SHELXL-97 (Sheldrick, 2008)'
_diffrn_ambient_temperature 293(2)
_diffrn_measured_fraction_theta_full 0.997
_diffrn_measured_fraction_theta_max 0.997
_diffrn_measurement_device_type 'SMART APEX I Bruker'
_diffrn_radiation_monochromator graphite
_diffrn_radiation_probe x-ray
_diffrn_radiation_type MoK\a
_diffrn_radiation_wavelength 0.71073
_diffrn_reflns_av_R_equivalents 0.0892
_diffrn_reflns_av_unetI/netI 0.0678
_diffrn_reflns_limit_h_max 8
_diffrn_reflns_limit_h_min -8
_diffrn_reflns_limit_k_max 9
_diffrn_reflns_limit_k_min -9
_diffrn_reflns_limit_l_max 23
_diffrn_reflns_limit_l_min -20
_diffrn_reflns_number 6286
_diffrn_reflns_theta_full 23.3
_diffrn_reflns_theta_max 23.3
_diffrn_reflns_theta_min 1.89
_exptl_absorpt_coefficient_mu 0.101
_exptl_absorpt_correction_type none
_exptl_crystal_colour colourless
_exptl_crystal_density_diffrn 1.382
_exptl_crystal_density_method 'not measured'
_exptl_crystal_description prism
_exptl_crystal_F_000 608
_exptl_crystal_size_max 0
_exptl_crystal_size_mid 0
_exptl_crystal_size_min 0
_refine_diff_density_max 0.19
_refine_diff_density_min -0.203
_refine_diff_density_rms 0.045
_refine_ls_abs_structure_details 'Flack H D (1983), Acta Cryst. A39, 876-881'
_refine_ls_abs_structure_Flack 4(2)
_refine_ls_extinction_method none
_refine_ls_goodness_of_fit_ref 1.006
_refine_ls_hydrogen_treatment constr
_refine_ls_matrix_type full
_refine_ls_number_parameters 192
_refine_ls_number_reflns 1994
_refine_ls_number_restraints 0
_refine_ls_restrained_S_all 1.006
_refine_ls_R_factor_all 0.057
_refine_ls_R_factor_gt 0.0505
_refine_ls_shift/su_max 0
_refine_ls_shift/su_mean 0
_refine_ls_structure_factor_coef Fsqd
_refine_ls_weighting_details 'calc w=1/[\s^2^(Fo^2^)+(0.0723P)^2^+0.0000P] where P=(Fo^2^+2Fc^2^)/3'
_refine_ls_weighting_scheme calc
_refine_ls_wR_factor_gt 0.1265
_refine_ls_wR_factor_ref 0.1317
_reflns_number_gt 1738
_reflns_number_total 1994
_reflns_threshold_expression >2\s(I)
_cod_data_source_file d2cc04778k2.cif
_cod_data_source_block mp23
_cod_database_code 7130769

loop_
_symmetry_equiv_pos_as_xyz
'x, y, z'
'-x+1/2, -y, z+1/2'
'x+1/2, -y+1/2, -z'
'-x, y+1/2, -z+1/2'

loop_
_atom_site_label
_atom_site_type_symbol
_atom_site_fract_x
_atom_site_fract_y
_atom_site_fract_z
_atom_site_U_iso_or_equiv
_atom_site_adp_type
_atom_site_occupancy
_atom_site_symmetry_multiplicity
_atom_site_calc_flag
_atom_site_refinement_flags
_atom_site_disorder_assembly
_atom_site_disorder_group
C1 C 0.3220(4) 0.6964(3) 0.03549(13) 0.0377(7) Uani 1 1 d . . .
C2 C 0.3341(4) 0.5648(3) -0.00813(13) 0.0411(8) Uani 1 1 d . . .
C3 C 0.3631(4) 0.4241(4) 0.01431(13) 0.0407(8) Uani 1 1 d . . .
H3 H 0.3743 0.3421 -0.0135 0.049 Uiso 1 1 calc R . .
C4 C 0.3791(4) 0.3900(3) 0.08238(14) 0.0374(7) Uani 1 1 d . . .
H4 H 0.3283 0.2868 0.0899 0.045 Uiso 1 1 calc R . .
C5 C 0.5785(4) 0.3856(4) 0.10126(16) 0.0514(9) Uani 1 1 d . . .
H5A H 0.6362 0.2988 0.0807 0.062 Uiso 1 1 calc R . .
H5B H 0.6365 0.4801 0.0871 0.062 Uiso 1 1 calc R . .
C6 C 0.6045(5) 0.3703(4) 0.17021(16) 0.0512(9) Uani 1 1 d . . .
C7 C 0.5042(5) 0.4886(4) 0.20670(15) 0.0534(10) Uani 1 1 d . . .
H7A H 0.5493 0.5914 0.1971 0.064 Uiso 1 1 calc R . .
H7B H 0.5216 0.4701 0.2507 0.064 Uiso 1 1 calc R . .
C8 C 0.3069(4) 0.4798(3) 0.19131(12) 0.0399(8) Uani 1 1 d . . .
H8 H 0.2396 0.5562 0.2156 0.048 Uiso 1 1 calc R . .
C9 C 0.2755(4) 0.5059(3) 0.12148(12) 0.0327(7) Uani 1 1 d . . .
C10 C 0.3013(4) 0.6708(3) 0.09950(12) 0.0338(7) Uani 1 1 d . . .
C11 C 0.2936(5) 0.7990(3) 0.13804(13) 0.0437(8) Uani 1 1 d . . .
H11 H 0.2787 0.7861 0.1805 0.052 Uiso 1 1 calc R . .
C12 C 0.3079(5) 0.9457(3) 0.11330(15) 0.0550(9) Uani 1 1 d . . .
H12 H 0.3053 1.0332 0.1386 0.066 Uiso 1 1 calc R . .
O4 O 0.2435(3) 0.3272(2) 0.20393(9) 0.0536(7) Uani 1 1 d . . .
C15 C 0.1425(6) 0.3111(6) 0.25833(19) 0.0891(15) Uani 1 1 d . . .
H15A H 0.2127 0.3442 0.2932 0.134 Uiso 1 1 calc R . .
H15B H 0.109 0.2043 0.2636 0.134 Uiso 1 1 calc R . .
H15C H 0.0365 0.3739 0.2554 0.134 Uiso 1 1 calc R . .
C13 C 0.3261(6) 0.9591(4) 0.05006(16) 0.0637(11) Uani 1 1 d . . .
H13 H 0.3337 1.0584 0.0334 0.076 Uiso 1 1 calc R . .
N2 N 0.3337(4) 0.8399(3) 0.01139(12) 0.0548(8) Uani 1 1 d . . .
C14 C 0.3206(5) 0.5967(4) -0.07622(13) 0.0538(9) Uani 1 1 d . . .
H14A H 0.3374 0.5018 -0.0988 0.081 Uiso 1 1 calc R . .
H14B H 0.4113 0.67 -0.088 0.081 Uiso 1 1 calc R . .
H14C H 0.2044 0.6387 -0.0855 0.081 Uiso 1 1 calc R . .
N1 N 0.0711(3) 0.4713(3) 0.11357(11) 0.0373(7) Uani 1 1 d . . .
O1 O 0.6941(4) 0.2689(3) 0.19400(12) 0.0759(8) Uani 1 1 d . . .
O2 O 0.0227(3) 0.3643(3) 0.08118(12) 0.0612(7) Uani 1 1 d . . .
O3 O -0.0316(3) 0.5555(3) 0.14166(10) 0.0522(6) Uani 1 1 d . . .

loop_
_atom_site_aniso_label
_atom_site_aniso_U_11
_atom_site_aniso_U_22
_atom_site_aniso_U_33
_atom_site_aniso_U_23
_atom_site_aniso_U_13
_atom_site_aniso_U_12
C1 0.0433(19) 0.0420(15) 0.0277(16) 0.0027(13) -0.0025(15) -0.0056(15)
C2 0.048(2) 0.0509(16) 0.0248(15) -0.0011(14) 0.0021(14) -0.0039(16)
C3 0.048(2) 0.0483(17) 0.0259(16) -0.0086(14) 0.0051(15) -0.0047(15)
C4 0.0414(19) 0.0382(15) 0.0325(17) -0.0005(14) 0.0035(14) 0.0005(14)
C5 0.043(2) 0.065(2) 0.047(2) 0.0098(17) 0.0044(17) 0.0064(18)
C6 0.0365(19) 0.069(2) 0.048(2) 0.0171(18) -0.0073(17) -0.0038(18)
C7 0.058(2) 0.062(2) 0.040(2) 0.0074(16) -0.0179(18) -0.0062(18)
C8 0.045(2) 0.0504(17) 0.0239(15) 0.0007(13) 0.0003(14) -0.0049(16)
C9 0.0325(17) 0.0422(15) 0.0235(14) -0.0001(12) -0.0002(13) -0.0051(13)
C10 0.0363(18) 0.0396(14) 0.0256(15) -0.0004(12) -0.0045(14) -0.0033(14)
C11 0.055(2) 0.0490(16) 0.0270(15) -0.0030(14) 0.0027(15) -0.0041(16)
C12 0.079(3) 0.0421(16) 0.043(2) -0.0095(15) -0.0035(19) 0.0005(19)
O4 0.0646(17) 0.0600(13) 0.0363(11) 0.0105(10) 0.0123(12) -0.0107(12)
C15 0.102(4) 0.105(3) 0.060(3) 0.031(2) 0.040(3) 0.000(3)
C13 0.099(3) 0.0423(16) 0.050(2) 0.0049(17) -0.005(2) -0.0066(19)
N2 0.083(2) 0.0468(15) 0.0344(15) 0.0050(13) -0.0004(15) -0.0064(15)
C14 0.068(2) 0.0660(19) 0.0274(16) 0.0003(15) 0.0018(18) -0.0051(19)
N1 0.0326(15) 0.0488(14) 0.0306(15) 0.0010(13) 0.0008(12) -0.0025(13)
O1 0.0642(19) 0.0938(18) 0.0696(17) 0.0318(15) -0.0047(15) 0.0236(16)
O2 0.0505(16) 0.0713(15) 0.0617(17) -0.0225(14) -0.0014(13) -0.0178(13)
O3 0.0391(13) 0.0666(13) 0.0508(15) -0.0090(12) 0.0073(12) 0.0060(12)

loop_
_atom_type_symbol
_atom_type_description
_atom_type_scat_dispersion_real
_atom_type_scat_dispersion_imag
_atom_type_scat_source
C C 0.0033 0.0016 'International Tables Vol C Tables 4.2.6.8 and 6.1.1.4'
H H 0 0 'International Tables Vol C Tables 4.2.6.8 and 6.1.1.4'
N N 0.0061 0.0033 'International Tables Vol C Tables 4.2.6.8 and 6.1.1.4'
O O 0.0106 0.006 'International Tables Vol C Tables 4.2.6.8 and 6.1.1.4'

loop_
_geom_angle_atom_site_label_1
_geom_angle_atom_site_label_2
_geom_angle_atom_site_label_3
_geom_angle
_geom_angle_site_symmetry_1
_geom_angle_site_symmetry_3
_geom_angle_publ_flag
N2 C1 C10 122.1(2) . . ?
N2 C1 C2 117.1(2) . . ?
C10 C1 C2 120.8(2) . . ?
C3 C2 C1 118.7(3) . . ?
C3 C2 C14 122.5(3) . . ?
C1 C2 C14 118.7(3) . . ?
C2 C3 C4 123.3(3) . . ?
C2 C3 H3 118.3 . . ?
C4 C3 H3 118.3 . . ?
C3 C4 C9 112.0(2) . . ?
C3 C4 C5 109.8(3) . . ?
C9 C4 C5 111.2(3) . . ?
C3 C4 H4 107.9 . . ?
C9 C4 H4 107.9 . . ?
C5 C4 H4 107.9 . . ?
C6 C5 C4 112.8(3) . . ?
C6 C5 H5A 109 . . ?
C4 C5 H5A 109 . . ?
C6 C5 H5B 109 . . ?
C4 C5 H5B 109 . . ?
H5A C5 H5B 107.8 . . ?
O1 C6 C7 123.1(3) . . ?
O1 C6 C5 123.4(3) . . ?
C7 C6 C5 113.4(3) . . ?
C6 C7 C8 109.8(3) . . ?
C6 C7 H7A 109.7 . . ?
C8 C7 H7A 109.7 . . ?
C6 C7 H7B 109.7 . . ?
C8 C7 H7B 109.7 . . ?
H7A C7 H7B 108.2 . . ?
O4 C8 C7 109.2(3) . . ?
O4 C8 C9 105.7(2) . . ?
C7 C8 C9 110.8(2) . . ?
O4 C8 H8 110.3 . . ?
C7 C8 H8 110.3 . . ?
C9 C8 H8 110.3 . . ?
C10 C9 C4 112.3(2) . . ?
C10 C9 C8 115.1(2) . . ?
C4 C9 C8 111.7(2) . . ?
C10 C9 N1 105.7(2) . . ?
C4 C9 N1 108.1(2) . . ?
C8 C9 N1 103.1(2) . . ?
C11 C10 C1 118.0(2) . . ?
C11 C10 C9 123.9(2) . . ?
C1 C10 C9 118.0(2) . . ?
C12 C11 C10 119.8(3) . . ?
C12 C11 H11 120.1 . . ?
C10 C11 H11 120.1 . . ?
C13 C12 C11 118.0(3) . . ?
C13 C12 H12 121 . . ?
C11 C12 H12 121 . . ?
C15 O4 C8 115.5(3) . . ?
O4 C15 H15A 109.5 . . ?
O4 C15 H15B 109.5 . . ?
H15A C15 H15B 109.5 . . ?
O4 C15 H15C 109.5 . . ?
H15A C15 H15C 109.5 . . ?
H15B C15 H15C 109.5 . . ?
N2 C13 C12 124.3(3) . . ?
N2 C13 H13 117.8 . . ?
C12 C13 H13 117.8 . . ?
C13 N2 C1 117.8(3) . . ?
C2 C14 H14A 109.5 . . ?
C2 C14 H14B 109.5 . . ?
H14A C14 H14B 109.5 . . ?
C2 C14 H14C 109.5 . . ?
H14A C14 H14C 109.5 . . ?
H14B C14 H14C 109.5 . . ?
O2 N1 O3 123.6(3) . . ?
O2 N1 C9 119.9(3) . . ?
O3 N1 C9 116.5(2) . . ?

loop_
_geom_bond_atom_site_label_1
_geom_bond_atom_site_label_2
_geom_bond_distance
_geom_bond_site_symmetry_2
_geom_bond_publ_flag
C1 N2 1.344(3) . ?
C1 C10 1.406(4) . ?
C1 C2 1.476(4) . ?
C2 C3 1.323(4) . ?
C2 C14 1.497(4) . ?
C3 C4 1.502(4) . ?
C3 H3 0.93 . ?
C4 C9 1.518(4) . ?
C4 C5 1.543(5) . ?
C4 H4 0.98 . ?
C5 C6 1.505(4) . ?
C5 H5A 0.97 . ?
C5 H5B 0.97 . ?
C6 O1 1.214(4) . ?
C6 C7 1.489(5) . ?
C7 C8 1.511(5) . ?
C7 H7A 0.97 . ?
C7 H7B 0.97 . ?
C8 O4 1.423(4) . ?
C8 C9 1.541(4) . ?
C8 H8 0.98 . ?
C9 C10 1.510(4) . ?
C9 N1 1.563(4) . ?
C10 C11 1.384(4) . ?
C11 C12 1.376(4) . ?
C11 H11 0.93 . ?
C12 C13 1.375(4) . ?
C12 H12 0.93 . ?
O4 C15 1.401(4) . ?
C15 H15A 0.96 . ?
C15 H15B 0.96 . ?
C15 H15C 0.96 . ?
C13 N2 1.324(4) . ?
C13 H13 0.93 . ?
C14 H14A 0.96 . ?
C14 H14B 0.96 . ?
C14 H14C 0.96 . ?
N1 O2 1.212(3) . ?
N1 O3 1.216(3) . ?

loop_
_geom_torsion_atom_site_label_1
_geom_torsion_atom_site_label_2
_geom_torsion_atom_site_label_3
_geom_torsion_atom_site_label_4
_geom_torsion
_geom_torsion_site_symmetry_1
_geom_torsion_site_symmetry_2
_geom_torsion_site_symmetry_3
_geom_torsion_site_symmetry_4
_geom_torsion_publ_flag
N2 C1 C2 C3 165.1(3) . . . . ?
C10 C1 C2 C3 -14.1(5) . . . . ?
N2 C1 C2 C14 -12.3(5) . . . . ?
C10 C1 C2 C14 168.4(3) . . . . ?
C1 C2 C3 C4 1.9(5) . . . . ?
C14 C2 C3 C4 179.3(3) . . . . ?
C2 C3 C4 C9 27.4(4) . . . . ?
C2 C3 C4 C5 -96.6(4) . . . . ?
C3 C4 C5 C6 173.4(3) . . . . ?
C9 C4 C5 C6 48.9(4) . . . . ?
C4 C5 C6 O1 125.5(3) . . . . ?
C4 C5 C6 C7 -52.4(4) . . . . ?
O1 C6 C7 C8 -121.2(3) . . . . ?
C5 C6 C7 C8 56.8(4) . . . . ?
C6 C7 C8 O4 57.7(3) . . . . ?
C6 C7 C8 C9 -58.4(3) . . . . ?
C3 C4 C9 C10 -43.5(3) . . . . ?
C5 C4 C9 C10 79.7(3) . . . . ?
C3 C4 C9 C8 -174.6(2) . . . . ?
C5 C4 C9 C8 -51.3(3) . . . . ?
C3 C4 C9 N1 72.6(3) . . . . ?
C5 C4 C9 N1 -164.1(2) . . . . ?
O4 C8 C9 C10 169.3(3) . . . . ?
C7 C8 C9 C10 -72.5(3) . . . . ?
O4 C8 C9 C4 -61.2(3) . . . . ?
C7 C8 C9 C4 57.0(3) . . . . ?
O4 C8 C9 N1 54.7(3) . . . . ?
C7 C8 C9 N1 172.9(2) . . . . ?
N2 C1 C10 C11 -0.1(5) . . . . ?
C2 C1 C10 C11 179.0(3) . . . . ?
N2 C1 C10 C9 175.5(3) . . . . ?
C2 C1 C10 C9 -5.3(5) . . . . ?
C4 C9 C10 C11 -150.5(3) . . . . ?
C8 C9 C10 C11 -21.2(4) . . . . ?
N1 C9 C10 C11 91.9(3) . . . . ?
C4 C9 C10 C1 34.2(4) . . . . ?
C8 C9 C10 C1 163.5(3) . . . . ?
N1 C9 C10 C1 -83.4(3) . . . . ?
C1 C10 C11 C12 -0.7(5) . . . . ?
C9 C10 C11 C12 -176.0(3) . . . . ?
C10 C11 C12 C13 1.3(5) . . . . ?
C7 C8 O4 C15 103.8(3) . . . . ?
C9 C8 O4 C15 -136.9(3) . . . . ?
C11 C12 C13 N2 -1.1(6) . . . . ?
C12 C13 N2 C1 0.3(6) . . . . ?
C10 C1 N2 C13 0.3(5) . . . . ?
C2 C1 N2 C13 -178.9(4) . . . . ?
C10 C9 N1 O2 121.7(3) . . . . ?
C4 C9 N1 O2 1.3(4) . . . . ?
C8 C9 N1 O2 -117.1(3) . . . . ?
C10 C9 N1 O3 -58.9(3) . . . . ?
C4 C9 N1 O3 -179.3(2) . . . . ?
C8 C9 N1 O3 62.3(3) . . . . ?
